data_1504203
loop_
_publ_author_name
'Modjewski, Matthew'
'Lindeman, Sergey V.'
'Rathore, Rajendra'

_publ_section_title
;
 A versatile preparation of Gel\"ander-type p-terphenyls from a readily
 available diacetylenic precursor.
;
_journal_issue 20
_journal_name_full 'Organic letters'
_journal_page_first 4656
_journal_page_last 4659
_journal_paper_doi 10.1021/ol901938f
_journal_volume 11
_journal_year 2009
_chemical_formula_sum 'C30 H34 O2'
_chemical_formula_weight 426.57
_chemical_name_systematic
; 
 ? 
;
_space_group_IT_number 14
_symmetry_cell_setting monoclinic
_symmetry_space_group_name_Hall '-P 2ybc'
_symmetry_space_group_name_H-M 'P 1 21/c 1'
_atom_sites_solution_hydrogens geom
_atom_sites_solution_primary direct
_atom_sites_solution_secondary difmap
_audit_creation_method SHELXL-97
_cell_angle_alpha 90.00
_cell_angle_beta 101.430(3)
_cell_angle_gamma 90.00
_cell_formula_units_Z 2
_cell_length_a 10.6975(6)
_cell_length_b 10.0435(6)
_cell_length_c 10.8065(6)
_cell_measurement_reflns_used 4309
_cell_measurement_temperature 100(2)
_cell_measurement_theta_max 67
_cell_measurement_theta_min 4
_cell_volume 1138.03(11)
_computing_cell_refinement 'SAINT v7.56A (Bruker, 2008)'
_computing_data_collection 'APEX2-2008.5-0 (Bruker, 2008)'
_computing_data_reduction 'SADABS-2008/1 (Bruker, 2008)'
_computing_molecular_graphics 'XP v5.1 (Bruker, 1998)'
_computing_publication_material 'XCIF-2008/2 (Bruker, 2008)'
_computing_structure_refinement 'SHELXL-2008/4(Bruker, 2008)'
_computing_structure_solution 'XS/SHELXTL-2008/1 (Bruker, 2008)'
_diffrn_ambient_temperature 100(2)
_diffrn_measured_fraction_theta_full 0.978
_diffrn_measured_fraction_theta_max 0.978
_diffrn_measurement_device_type 'Bruker APEX2 CCD detector'
_diffrn_measurement_method '\w scans'
_diffrn_radiation_monochromator graphite
_diffrn_radiation_source 'fine-focus sealed tube'
_diffrn_radiation_type CuK\a
_diffrn_radiation_wavelength 1.54178
_diffrn_reflns_av_R_equivalents 0.0275
_diffrn_reflns_av_sigmaI/netI 0.0203
_diffrn_reflns_limit_h_max 12
_diffrn_reflns_limit_h_min -12
_diffrn_reflns_limit_k_max 11
_diffrn_reflns_limit_k_min 0
_diffrn_reflns_limit_l_max 12
_diffrn_reflns_limit_l_min 0
_diffrn_reflns_number 9187
_diffrn_reflns_theta_full 67.48
_diffrn_reflns_theta_max 67.48
_diffrn_reflns_theta_min 4.22
_exptl_absorpt_coefficient_mu 0.585
_exptl_absorpt_correction_T_max 0.9770
_exptl_absorpt_correction_T_min 0.9174
_exptl_absorpt_correction_type multi-scan
_exptl_absorpt_process_details
;
 SADABS. Program for empirical absorption correction of
 area-detector data. University of Goetingen. Germany. 
 Sheldrick, G. M. 1996
;
_exptl_crystal_colour colorless
_exptl_crystal_density_diffrn 1.245
_exptl_crystal_density_method 'not measured'
_exptl_crystal_description plate
_exptl_crystal_F_000 460
_exptl_crystal_size_max 0.15
_exptl_crystal_size_mid 0.12
_exptl_crystal_size_min 0.04
_refine_diff_density_max 0.241
_refine_diff_density_min -0.173
_refine_diff_density_rms 0.035
_refine_ls_extinction_coef 0.0023(6)
_refine_ls_extinction_expression Fc^*^=kFc[1+0.001xFc^2^\l^3^/sin(2\q)]^-1/4^
_refine_ls_extinction_method SHELXL
_refine_ls_goodness_of_fit_ref 1.036
_refine_ls_hydrogen_treatment constr
_refine_ls_matrix_type full
_refine_ls_number_parameters 149
_refine_ls_number_reflns 2009
_refine_ls_number_restraints 0
_refine_ls_restrained_S_all 1.036
_refine_ls_R_factor_all 0.0440
_refine_ls_R_factor_gt 0.0367
_refine_ls_shift/su_max 0.000
_refine_ls_shift/su_mean 0.000
_refine_ls_structure_factor_coef Fsqd
_refine_ls_weighting_details 'calc w=1/[\s^2^(Fo^2^)+(0.0562P)^2^+0.2906P] where P=(Fo^2^+2Fc^2^)/3'
_refine_ls_weighting_scheme calc
_refine_ls_wR_factor_gt 0.0961
_refine_ls_wR_factor_ref 0.1005
_reflns_number_gt 1693
_reflns_number_total 2009
_reflns_threshold_expression >2sigma(I)
_cod_data_source_file ol901938f_si_003.cif
_cod_data_source_block raj14d
_cod_original_sg_symbol_H-M 'P 21/c'
_cod_database_code 1504203

loop_
_symmetry_equiv_pos_as_xyz
'x, y, z'
'-x, y+1/2, -z+1/2'
'-x, -y, -z'
'x, -y-1/2, z-1/2'

loop_
_atom_site_label
_atom_site_type_symbol
_atom_site_fract_x
_atom_site_fract_y
_atom_site_fract_z
_atom_site_U_iso_or_equiv
_atom_site_adp_type
_atom_site_occupancy
_atom_site_symmetry_multiplicity
_atom_site_calc_flag
_atom_site_refinement_flags
O1 O 0.13052(10) 0.06664(10) 0.77896(9) 0.0311(3) Uani 1 1 d .
C1 C 0.40343(12) 0.44269(13) 0.90824(13) 0.0229(3) Uani 1 1 d .
C2 C 0.51040(12) 0.50000(13) 0.87192(13) 0.0227(3) Uani 1 1 d .
C3 C 0.60459(13) 0.55681(13) 0.96425(13) 0.0234(3) Uani 1 1 d .
H3 H 0.6766 0.5965 0.9398 0.028 Uiso 1 1 calc R
C4 C 0.52018(13) 0.49971(14) 0.73446(12) 0.0249(3) Uani 1 1 d .
H4A H 0.5024 0.4087 0.7004 0.030 Uiso 1 1 calc R
H4B H 0.6087 0.5225 0.7281 0.030 Uiso 1 1 calc R
C5 C 0.42873(13) 0.59725(14) 0.65282(13) 0.0265(3) Uani 1 1 d .
H5A H 0.4307 0.5796 0.5631 0.032 Uiso 1 1 calc R
H5B H 0.4612 0.6887 0.6722 0.032 Uiso 1 1 calc R
C6 C 0.28755(13) 0.59227(14) 0.66890(13) 0.0249(3) Uani 1 1 d .
C7 C 0.26617(14) 0.68707(14) 0.77510(14) 0.0292(3) Uani 1 1 d .
H7A H 0.1770 0.6817 0.7844 0.044 Uiso 1 1 calc R
H7B H 0.2858 0.7786 0.7538 0.044 Uiso 1 1 calc R
H7C H 0.3221 0.6612 0.8546 0.044 Uiso 1 1 calc R
C8 C 0.20589(15) 0.64820(15) 0.54746(14) 0.0328(4) Uani 1 1 d .
H8A H 0.1160 0.6476 0.5545 0.049 Uiso 1 1 calc R
H8B H 0.2170 0.5930 0.4756 0.049 Uiso 1 1 calc R
H8C H 0.2325 0.7397 0.5346 0.049 Uiso 1 1 calc R
C11 C 0.29955(12) 0.38320(13) 0.81082(13) 0.0222(3) Uani 1 1 d .
C12 C 0.24796(12) 0.44952(13) 0.69594(12) 0.0224(3) Uani 1 1 d .
C13 C 0.15718(13) 0.38076(14) 0.60976(13) 0.0247(3) Uani 1 1 d .
H13A H 0.1220 0.4226 0.5318 0.030 Uiso 1 1 calc R
C14 C 0.11512(13) 0.25321(14) 0.63221(13) 0.0253(3) Uani 1 1 d .
H14A H 0.0537 0.2092 0.5701 0.030 Uiso 1 1 calc R
C15 C 0.16394(13) 0.19166(13) 0.74597(13) 0.0238(3) Uani 1 1 d .
C16 C 0.25563(12) 0.25742(14) 0.83439(13) 0.0241(3) Uani 1 1 d .
H16A H 0.2889 0.2152 0.9127 0.029 Uiso 1 1 calc R
C17 C 0.05384(14) -0.01198(14) 0.68291(14) 0.0300(4) Uani 1 1 d .
H17A H 0.0399 -0.0999 0.7171 0.045 Uiso 1 1 calc R
H17B H 0.0975 -0.0221 0.6118 0.045 Uiso 1 1 calc R
H17C H -0.0285 0.0321 0.6539 0.045 Uiso 1 1 calc R

loop_
_atom_site_aniso_label
_atom_site_aniso_U_11
_atom_site_aniso_U_22
_atom_site_aniso_U_33
_atom_site_aniso_U_23
_atom_site_aniso_U_13
_atom_site_aniso_U_12
O1 0.0365(6) 0.0252(5) 0.0293(6) 0.0031(4) 0.0005(4) -0.0078(4)
C1 0.0230(7) 0.0210(7) 0.0238(7) 0.0014(6) 0.0026(5) 0.0011(5)
C2 0.0246(7) 0.0207(7) 0.0221(7) 0.0018(6) 0.0029(5) 0.0017(5)
C3 0.0214(7) 0.0237(7) 0.0254(7) 0.0030(6) 0.0055(5) -0.0010(5)
C4 0.0235(7) 0.0271(7) 0.0246(7) -0.0009(6) 0.0063(5) -0.0023(5)
C5 0.0297(7) 0.0262(7) 0.0237(7) 0.0010(6) 0.0056(6) -0.0026(6)
C6 0.0270(7) 0.0227(7) 0.0239(7) 0.0018(6) 0.0026(6) -0.0001(5)
C7 0.0316(8) 0.0231(7) 0.0328(8) -0.0003(6) 0.0058(6) 0.0010(6)
C8 0.0355(8) 0.0275(8) 0.0326(8) 0.0073(6) 0.0001(6) -0.0017(6)
C11 0.0211(7) 0.0237(7) 0.0222(7) -0.0021(6) 0.0055(5) 0.0004(5)
C12 0.0223(7) 0.0234(7) 0.0219(7) -0.0011(6) 0.0055(5) 0.0019(5)
C13 0.0256(7) 0.0261(7) 0.0217(7) 0.0010(6) 0.0031(5) 0.0025(5)
C14 0.0237(7) 0.0256(7) 0.0252(7) -0.0037(6) 0.0015(6) -0.0001(5)
C15 0.0241(7) 0.0212(7) 0.0270(7) -0.0004(6) 0.0068(6) 0.0000(5)
C16 0.0242(7) 0.0255(7) 0.0221(7) 0.0030(6) 0.0039(5) 0.0018(5)
C17 0.0315(8) 0.0242(7) 0.0331(8) -0.0028(6) 0.0035(6) -0.0046(6)

loop_
_atom_type_symbol
_atom_type_description
_atom_type_scat_dispersion_real
_atom_type_scat_dispersion_imag
_atom_type_scat_source
C C 0.0181 0.0091 'International Tables Vol C Tables 4.2.6.8 and 6.1.1.4'
H H 0.0000 0.0000 'International Tables Vol C Tables 4.2.6.8 and 6.1.1.4'
O O 0.0492 0.0322 'International Tables Vol C Tables 4.2.6.8 and 6.1.1.4'

loop_
_geom_angle_atom_site_label_1
_geom_angle_atom_site_label_2
_geom_angle_atom_site_label_3
_geom_angle
_geom_angle_site_symmetry_1
_geom_angle_site_symmetry_3
C15 O1 C17 117.34(11) . .
C3 C1 C2 119.12(13) 3_667 .
C3 C1 C11 120.89(12) 3_667 .
C2 C1 C11 119.99(12) . .
C3 C2 C1 118.80(12) . .
C3 C2 C4 121.63(12) . .
C1 C2 C4 119.56(12) . .
C2 C3 C1 122.07(12) . 3_667
C2 C3 H3 119.0 . .
C1 C3 H3 119.0 3_667 .
C2 C4 C5 113.83(11) . .
C2 C4 H4A 108.8 . .
C5 C4 H4A 108.8 . .
C2 C4 H4B 108.8 . .
C5 C4 H4B 108.8 . .
H4A C4 H4B 107.7 . .
C4 C5 C6 115.98(11) . .
C4 C5 H5A 108.3 . .
C6 C5 H5A 108.3 . .
C4 C5 H5B 108.3 . .
C6 C5 H5B 108.3 . .
H5A C5 H5B 107.4 . .
C8 C6 C12 111.87(11) . .
C8 C6 C7 105.52(12) . .
C12 C6 C7 110.28(11) . .
C8 C6 C5 107.11(11) . .
C12 C6 C5 111.16(11) . .
C7 C6 C5 110.72(11) . .
C6 C7 H7A 109.5 . .
C6 C7 H7B 109.5 . .
H7A C7 H7B 109.5 . .
C6 C7 H7C 109.5 . .
H7A C7 H7C 109.5 . .
H7B C7 H7C 109.5 . .
C6 C8 H8A 109.5 . .
C6 C8 H8B 109.5 . .
H8A C8 H8B 109.5 . .
C6 C8 H8C 109.5 . .
H8A C8 H8C 109.5 . .
H8B C8 H8C 109.5 . .
C16 C11 C12 119.99(12) . .
C16 C11 C1 117.74(12) . .
C12 C11 C1 122.26(12) . .
C13 C12 C11 116.86(12) . .
C13 C12 C6 121.20(12) . .
C11 C12 C6 121.92(12) . .
C12 C13 C14 123.15(13) . .
C12 C13 H13A 118.4 . .
C14 C13 H13A 118.4 . .
C15 C14 C13 119.16(12) . .
C15 C14 H14A 120.4 . .
C13 C14 H14A 120.4 . .
O1 C15 C14 124.63(12) . .
O1 C15 C16 116.11(12) . .
C14 C15 C16 119.25(12) . .
C11 C16 C15 121.55(12) . .
C11 C16 H16A 119.2 . .
C15 C16 H16A 119.2 . .
O1 C17 H17A 109.5 . .
O1 C17 H17B 109.5 . .
H17A C17 H17B 109.5 . .
O1 C17 H17C 109.5 . .
H17A C17 H17C 109.5 . .
H17B C17 H17C 109.5 . .

loop_
_geom_bond_atom_site_label_1
_geom_bond_atom_site_label_2
_geom_bond_distance
_geom_bond_site_symmetry_2
O1 C15 1.3719(16) .
O1 C17 1.4270(17) .
C1 C3 1.3975(19) 3_667
C1 C2 1.4046(19) .
C1 C11 1.4955(18) .
C2 C3 1.3921(19) .
C2 C4 1.5097(19) .
C3 C1 1.3975(19) 3_667
C3 H3 0.9500 .
C4 C5 1.5340(19) .
C4 H4A 0.9900 .
C4 H4B 0.9900 .
C5 C6 1.5548(19) .
C5 H5A 0.9900 .
C5 H5B 0.9900 .
C6 C8 1.5318(19) .
C6 C12 1.5393(19) .
C6 C7 1.543(2) .
C7 H7A 0.9800 .
C7 H7B 0.9800 .
C7 H7C 0.9800 .
C8 H8A 0.9800 .
C8 H8B 0.9800 .
C8 H8C 0.9800 .
C11 C16 1.3889(19) .
C11 C12 1.4205(19) .
C12 C13 1.3889(19) .
C13 C14 1.3948(19) .
C13 H13A 0.9500 .
C14 C15 1.3827(19) .
C14 H14A 0.9500 .
C15 C16 1.3928(19) .
C16 H16A 0.9500 .
C17 H17A 0.9800 .
C17 H17B 0.9800 .
C17 H17C 0.9800 .

loop_
_geom_torsion_atom_site_label_1
_geom_torsion_atom_site_label_2
_geom_torsion_atom_site_label_3
_geom_torsion_atom_site_label_4
_geom_torsion
_geom_torsion_site_symmetry_1
_geom_torsion_site_symmetry_4
C3 C1 C2 C3 -0.7(2) 3_667 .
C11 C1 C2 C3 178.85(12) . .
C3 C1 C2 C4 179.86(12) 3_667 .
C11 C1 C2 C4 -0.64(19) . .
C1 C2 C3 C1 0.7(2) . 3_667
C4 C2 C3 C1 -179.85(12) . 3_667
C3 C2 C4 C5 -106.96(14) . .
C1 C2 C4 C5 72.52(16) . .
C2 C4 C5 C6 -48.47(16) . .
C4 C5 C6 C8 -156.60(12) . .
C4 C5 C6 C12 -34.11(16) . .
C4 C5 C6 C7 88.83(14) . .
C3 C1 C11 C16 -48.27(18) 3_667 .
C2 C1 C11 C16 132.24(13) . .
C3 C1 C11 C12 133.21(14) 3_667 .
C2 C1 C11 C12 -46.28(18) . .
C16 C11 C12 C13 -2.18(19) . .
C1 C11 C12 C13 176.30(12) . .
C16 C11 C12 C6 176.22(12) . .
C1 C11 C12 C6 -5.30(19) . .
C8 C6 C12 C13 6.07(18) . .
C7 C6 C12 C13 123.18(14) . .
C5 C6 C12 C13 -113.62(14) . .
C8 C6 C12 C11 -172.26(12) . .
C7 C6 C12 C11 -55.15(16) . .
C5 C6 C12 C11 68.05(16) . .
C11 C12 C13 C14 0.8(2) . .
C6 C12 C13 C14 -177.65(12) . .
C12 C13 C14 C15 0.9(2) . .
C17 O1 C15 C14 9.08(19) . .
C17 O1 C15 C16 -169.57(12) . .
C13 C14 C15 O1 -179.81(12) . .
C13 C14 C15 C16 -1.2(2) . .
C12 C11 C16 C15 2.0(2) . .
C1 C11 C16 C15 -176.58(12) . .
O1 C15 C16 C11 178.49(12) . .
C14 C15 C16 C11 -0.2(2) . .
